data_7000035
loop_
_publ_author_name
'Gonzalez, Veronica'
'Adams, Harry'
'Thomas, Jim A.'

_publ_section_title
;
 A convenient synthetic route to half-sandwich rhodium(III) complexes
 of the tripodal ligand tris(3,5-dimethylpyrazolyl)methane.
;
_journal_issue 1
_journal_name_full 'Dalton transactions (Cambridge, England : 2003)'
_journal_page_first 110
_journal_page_last 115
_journal_paper_doi 10.1039/b410876k
_journal_year 2005
_chemical_formula_sum 'C23 H30 Cl2 F6 N8 P Rh'
_chemical_formula_weight 737.33
_chemical_name_systematic
;
?
;
_space_group_IT_number 4
_symmetry_cell_setting monoclinic
_symmetry_space_group_name_Hall 'P 2yb'
_symmetry_space_group_name_H-M 'P 1 21 1'
_atom_sites_solution_hydrogens geom
_atom_sites_solution_primary direct
_atom_sites_solution_secondary difmap
_audit_creation_method SHELXL-97
_cell_angle_alpha 90.00
_cell_angle_beta 95.709(2)
_cell_angle_gamma 90.00
_cell_formula_units_Z 2
_cell_length_a 8.0197(8)
_cell_length_b 11.8664(12)
_cell_length_c 16.0172(16)
_cell_measurement_reflns_used 4891
_cell_measurement_temperature 150(2)
_cell_measurement_theta_max 54.803
_cell_measurement_theta_min 5.101
_cell_volume 1516.7(3)
_computing_cell_refinement 'Bruker SMART'
_computing_data_collection 'Bruker SMART'
_computing_data_reduction 'Bruker SHELXTL'
_computing_molecular_graphics 'Bruker SHELXTL'
_computing_publication_material 'Bruker SHELXTL'
_computing_structure_refinement 'SHELXL-97 (Sheldrick, 1997)'
_computing_structure_solution 'SHELXS-97 (Sheldrick, 1990)'
_diffrn_ambient_temperature 150(2)
_diffrn_measured_fraction_theta_full 0.974
_diffrn_measured_fraction_theta_max 0.974
_diffrn_measurement_device_type 'CCD area detector'
_diffrn_measurement_method 'phi and omega scans'
_diffrn_radiation_monochromator graphite
_diffrn_radiation_source 'fine-focus sealed tube'
_diffrn_radiation_type MoK\a
_diffrn_radiation_wavelength 0.71073
_diffrn_reflns_av_R_equivalents 0.0225
_diffrn_reflns_av_sigmaI/netI 0.0509
_diffrn_reflns_limit_h_max 9
_diffrn_reflns_limit_h_min -8
_diffrn_reflns_limit_k_max 15
_diffrn_reflns_limit_k_min -15
_diffrn_reflns_limit_l_max 15
_diffrn_reflns_limit_l_min -20
_diffrn_reflns_number 9325
_diffrn_reflns_theta_full 27.50
_diffrn_reflns_theta_max 27.50
_diffrn_reflns_theta_min 2.14
_exptl_absorpt_coefficient_mu 0.858
_exptl_absorpt_correction_T_max 0.9191
_exptl_absorpt_correction_T_min 0.7534
_exptl_absorpt_correction_type multi-scan
_exptl_absorpt_process_details SADABS
_exptl_crystal_colour Yellow
_exptl_crystal_density_diffrn 1.614
_exptl_crystal_density_method 'not measured'
_exptl_crystal_description Prism
_exptl_crystal_F_000 744
_exptl_crystal_size_max 0.35
_exptl_crystal_size_mid 0.13
_exptl_crystal_size_min 0.10
_refine_diff_density_max 0.559
_refine_diff_density_min -0.433
_refine_diff_density_rms 0.077
_refine_ls_abs_structure_details 'Flack H D (1983), Acta Cryst. A39, 876-881'
_refine_ls_abs_structure_Flack 0.55(2)
_refine_ls_extinction_method none
_refine_ls_goodness_of_fit_ref 1.019
_refine_ls_hydrogen_treatment mixed
_refine_ls_matrix_type full
_refine_ls_number_parameters 372
_refine_ls_number_reflns 6299
_refine_ls_number_restraints 1
_refine_ls_restrained_S_all 1.019
_refine_ls_R_factor_all 0.0400
_refine_ls_R_factor_gt 0.0342
_refine_ls_shift/su_max 0.001
_refine_ls_shift/su_mean 0.000
_refine_ls_structure_factor_coef Fsqd
_refine_ls_weighting_details 'calc w=1/[\s^2^(Fo^2^)+(0.0353P)^2^+0.0000P] where P=(Fo^2^+2Fc^2^)/3'
_refine_ls_weighting_scheme calc
_refine_ls_wR_factor_gt 0.0725
_refine_ls_wR_factor_ref 0.0750
_reflns_number_gt 5647
_reflns_number_total 6299
_reflns_threshold_expression >2sigma(I)
_cod_data_source_file b410876k.txt
_cod_data_source_block iaj186m
_cod_depositor_comments
;
The following automatic conversions were performed:
'_symmetry_cell_setting' value 'Monoclinic' changed to 'monoclinic'
according to '/home/saulius/struct/CIF-dictionaries/cif_core.dic'
dictionary named 'cif_core.dic' version 2.4.1 from
2010-06-29.

'_exptl_absorpt_correction_type' value 'Multi-scan' changed
to 'multi-scan' according to
'/home/saulius/struct/CIF-dictionaries/cif_core.dic' dictionary named
'cif_core.dic' version 2.4.1 from 2010-06-29.

Automatic conversion script
Id: cif_fix_enum 1527 2010-12-29 10:47:43Z saulius 
;
_cod_original_sg_symbol_H-M P2(1)
_cod_database_code 7000035

loop_
_symmetry_equiv_pos_as_xyz
'x, y, z'
'-x, y+1/2, -z'

loop_
_atom_site_label
_atom_site_type_symbol
_atom_site_fract_x
_atom_site_fract_y
_atom_site_fract_z
_atom_site_U_iso_or_equiv
_atom_site_adp_type
_atom_site_occupancy
_atom_site_symmetry_multiplicity
_atom_site_calc_flag
_atom_site_refinement_flags
_atom_site_disorder_assembly
_atom_site_disorder_group
Rh1 Rh -0.13491(3) 0.50040(2) 0.176882(15) 0.01779(7) Uani 1 1 d . . .
N1 N -0.0009(4) 0.3631(3) 0.1406(2) 0.0195(7) Uani 1 1 d . . .
N2 N 0.0340(4) 0.2811(3) 0.20096(18) 0.0203(7) Uani 1 1 d . . .
N3 N 0.0182(3) 0.5008(4) 0.28665(15) 0.0201(5) Uani 1 1 d . . .
N4 N 0.0580(4) 0.3980(3) 0.32257(19) 0.0209(8) Uani 1 1 d . . .
N5 N -0.2823(5) 0.3868(3) 0.2332(2) 0.0221(8) Uani 1 1 d . . .
N6 N -0.1989(4) 0.3042(3) 0.28065(19) 0.0218(7) Uani 1 1 d . . .
N7 N -0.2695(5) 0.6312(3) 0.2174(2) 0.0213(8) Uani 1 1 d . . .
C1 C -0.0204(5) 0.2975(3) 0.2837(2) 0.0211(8) Uani 1 1 d . . .
H1A H 0.0175 0.2310 0.3191 0.025 Uiso 1 1 calc R . .
C2 C 0.0609(5) 0.3261(3) 0.0719(2) 0.0218(8) Uani 1 1 d . . .
C3 C 0.1305(5) 0.2180(3) 0.0869(3) 0.0276(9) Uani 1 1 d . . .
H3 H 0.1815 0.1727 0.0476 0.033 Uiso 1 1 calc R . .
C4 C 0.1113(5) 0.1903(3) 0.1684(2) 0.0274(9) Uani 1 1 d . . .
C5 C 0.1045(5) 0.5793(4) 0.3347(3) 0.0266(10) Uani 1 1 d . . .
C6 C 0.1977(5) 0.5227(4) 0.4008(2) 0.0271(11) Uani 1 1 d . . .
H6 H 0.2702 0.5570 0.4440 0.033 Uiso 1 1 calc R . .
C7 C 0.1663(5) 0.4107(4) 0.3924(2) 0.0255(9) Uani 1 1 d . . .
C8 C -0.4464(5) 0.3701(3) 0.2399(2) 0.0253(9) Uani 1 1 d . . .
C9 C -0.4640(6) 0.2751(4) 0.2901(3) 0.0322(11) Uani 1 1 d . . .
H9 H -0.5668 0.2440 0.3040 0.039 Uiso 1 1 calc R . .
C10 C -0.3086(5) 0.2352(3) 0.3153(2) 0.0261(9) Uani 1 1 d . . .
C11 C -0.3163(5) 0.6330(3) 0.2955(2) 0.0252(9) Uani 1 1 d . . .
H11 H -0.2854 0.5720 0.3322 0.030 Uiso 1 1 calc R . .
C12 C -0.4084(6) 0.7212(4) 0.3243(3) 0.0334(11) Uani 1 1 d . . .
H12 H -0.4424 0.7186 0.3794 0.040 Uiso 1 1 calc R . .
C13 C -0.4505(6) 0.8114(4) 0.2742(3) 0.0440(12) Uani 1 1 d . . .
H13 H -0.5124 0.8725 0.2938 0.053 Uiso 1 1 calc R . .
C14 C -0.4001(6) 0.8116(4) 0.1932(3) 0.0424(12) Uani 1 1 d . . .
H14 H -0.4274 0.8732 0.1566 0.051 Uiso 1 1 calc R . .
C15 C -0.3104(5) 0.7214(4) 0.1671(3) 0.0327(10) Uani 1 1 d . . .
H15 H -0.2760 0.7222 0.1121 0.039 Uiso 1 1 calc R . .
C16 C 0.0532(6) 0.3925(3) -0.0081(2) 0.0299(9) Uani 1 1 d . . .
H16A H -0.0025 0.4647 -0.0005 0.045 Uiso 1 1 calc R . .
H16B H -0.0102 0.3500 -0.0532 0.045 Uiso 1 1 calc R . .
H16C H 0.1671 0.4060 -0.0230 0.045 Uiso 1 1 calc R . .
C17 C 0.1542(6) 0.0850(4) 0.2170(3) 0.0382(11) Uani 1 1 d . . .
H17A H 0.1234 0.0938 0.2744 0.057 Uiso 1 1 calc R . .
H17B H 0.2748 0.0708 0.2187 0.057 Uiso 1 1 calc R . .
H17C H 0.0924 0.0214 0.1899 0.057 Uiso 1 1 calc R . .
C18 C 0.0931(6) 0.7025(4) 0.3198(3) 0.0353(11) Uani 1 1 d . . .
H18A H 0.0180 0.7173 0.2689 0.053 Uiso 1 1 calc R . .
H18B H 0.2047 0.7325 0.3128 0.053 Uiso 1 1 calc R . .
H18C H 0.0489 0.7392 0.3678 0.053 Uiso 1 1 calc R . .
C19 C 0.2233(6) 0.3139(4) 0.4487(3) 0.0367(11) Uani 1 1 d . . .
H19A H 0.1777 0.2433 0.4242 0.055 Uiso 1 1 calc R . .
H19B H 0.1833 0.3249 0.5040 0.055 Uiso 1 1 calc R . .
H19C H 0.3460 0.3104 0.4547 0.055 Uiso 1 1 calc R . .
C20 C -0.5815(5) 0.4444(4) 0.1997(3) 0.0354(10) Uani 1 1 d . . .
H20A H -0.5313 0.5045 0.1684 0.053 Uiso 1 1 calc R . .
H20B H -0.6440 0.4779 0.2431 0.053 Uiso 1 1 calc R . .
H20C H -0.6578 0.3998 0.1612 0.053 Uiso 1 1 calc R . .
C21 C -0.2497(6) 0.1373(4) 0.3692(3) 0.0381(11) Uani 1 1 d . . .
H21A H -0.1269 0.1346 0.3746 0.057 Uiso 1 1 calc R . .
H21B H -0.2946 0.0673 0.3435 0.057 Uiso 1 1 calc R . .
H21C H -0.2889 0.1459 0.4249 0.057 Uiso 1 1 calc R . .
Cl1 Cl -0.31108(10) 0.49497(12) 0.05142(5) 0.02679(18) Uani 1 1 d . . .
Cl2 Cl 0.04684(14) 0.62243(8) 0.11767(7) 0.0274(2) Uani 1 1 d . . .
P1 P 0.26700(13) -0.03465(9) -0.52301(7) 0.0279(3) Uani 1 1 d . . .
F1 F 0.3647(5) 0.0512(3) -0.5776(3) 0.0937(14) Uani 1 1 d . . .
F2 F 0.3674(4) -0.1375(3) -0.55803(18) 0.0541(8) Uani 1 1 d . . .
F3 F 0.4086(4) -0.0233(4) -0.44890(19) 0.0845(13) Uani 1 1 d . . .
F4 F 0.1685(4) -0.1187(3) -0.4709(3) 0.0804(12) Uani 1 1 d . . .
F5 F 0.1659(4) 0.0679(3) -0.4876(2) 0.0568(8) Uani 1 1 d . . .
F6 F 0.1266(4) -0.0464(3) -0.59807(19) 0.0717(10) Uani 1 1 d . . .
N1S N 0.7276(7) 0.0802(5) 0.1561(3) 0.0729(15) Uani 1 1 d . . .
C1S C 0.6863(7) 0.1295(5) 0.0973(4) 0.0506(14) Uani 1 1 d . . .
C2S C 0.6374(6) 0.1934(4) 0.0220(3) 0.0478(13) Uani 1 1 d . . .
H2S1 H 0.6166 0.2719 0.0369 0.072 Uiso 1 1 calc R . .
H2S2 H 0.5349 0.1610 -0.0069 0.072 Uiso 1 1 calc R . .
H2S3 H 0.7273 0.1906 -0.0152 0.072 Uiso 1 1 calc R . .

loop_
_atom_site_aniso_label
_atom_site_aniso_U_11
_atom_site_aniso_U_22
_atom_site_aniso_U_33
_atom_site_aniso_U_23
_atom_site_aniso_U_13
_atom_site_aniso_U_12
Rh1 0.01682(12) 0.01939(13) 0.01743(12) 0.00022(15) 0.00294(9) -0.00048(15)
N1 0.0196(18) 0.0196(17) 0.0188(18) -0.0003(14) -0.0009(14) 0.0015(14)
N2 0.0229(17) 0.0205(17) 0.0182(16) 0.0024(13) 0.0050(13) 0.0025(13)
N3 0.0185(13) 0.0225(14) 0.0193(13) -0.003(2) 0.0018(10) -0.002(2)
N4 0.0188(18) 0.030(2) 0.0140(16) 0.0015(14) 0.0026(13) -0.0013(14)
N5 0.0191(18) 0.028(2) 0.0192(18) -0.0007(15) 0.0025(15) -0.0001(15)
N6 0.0211(16) 0.0238(17) 0.0204(16) 0.0034(13) 0.0019(13) -0.0019(13)
N7 0.0217(19) 0.0194(19) 0.0229(19) -0.0029(15) 0.0026(15) 0.0008(15)
C1 0.0185(19) 0.023(2) 0.023(2) 0.0011(16) 0.0055(16) -0.0016(15)
C2 0.0201(19) 0.023(2) 0.023(2) -0.0043(16) 0.0072(16) -0.0013(16)
C3 0.031(2) 0.026(2) 0.026(2) -0.0060(17) 0.0052(18) 0.0047(17)
C4 0.028(2) 0.025(2) 0.028(2) -0.0017(18) 0.0027(17) 0.0003(17)
C5 0.021(2) 0.026(2) 0.034(3) -0.0096(18) 0.0073(19) -0.0015(18)
C6 0.0170(17) 0.038(4) 0.0246(19) -0.0029(18) -0.0045(14) -0.0032(17)
C7 0.020(2) 0.041(3) 0.016(2) -0.0019(18) 0.0001(16) 0.0017(19)
C8 0.020(2) 0.030(2) 0.026(2) -0.0031(17) 0.0016(16) -0.0027(17)
C9 0.028(2) 0.039(3) 0.030(3) 0.001(2) 0.007(2) -0.012(2)
C10 0.027(2) 0.026(2) 0.025(2) -0.0026(17) 0.0051(17) -0.0061(18)
C11 0.024(2) 0.026(2) 0.026(2) 0.0002(17) 0.0042(17) 0.0027(17)
C12 0.039(3) 0.034(3) 0.028(2) -0.011(2) 0.011(2) 0.006(2)
C13 0.050(3) 0.035(3) 0.050(3) -0.005(2) 0.018(2) 0.009(2)
C14 0.063(3) 0.023(2) 0.043(3) 0.006(2) 0.014(2) 0.013(2)
C15 0.036(3) 0.027(2) 0.036(3) 0.0039(19) 0.010(2) 0.0040(19)
C16 0.044(3) 0.027(2) 0.020(2) -0.0035(17) 0.0111(18) 0.0043(19)
C17 0.049(3) 0.022(2) 0.043(3) -0.0025(19) 0.003(2) 0.008(2)
C18 0.041(3) 0.029(2) 0.035(2) -0.0089(19) 0.002(2) -0.006(2)
C19 0.030(2) 0.048(3) 0.031(2) 0.010(2) -0.0010(19) 0.002(2)
C20 0.016(2) 0.045(3) 0.045(3) 0.003(2) 0.0006(18) 0.0013(18)
C21 0.040(3) 0.032(3) 0.043(3) 0.013(2) 0.007(2) -0.012(2)
Cl1 0.0272(4) 0.0304(5) 0.0220(4) 0.0020(6) -0.0013(3) 0.0007(6)
Cl2 0.0280(6) 0.0243(6) 0.0311(6) 0.0037(4) 0.0095(4) -0.0031(4)
P1 0.0254(5) 0.0323(6) 0.0268(5) -0.0025(4) 0.0063(4) -0.0005(4)
F1 0.087(3) 0.064(2) 0.142(4) 0.031(2) 0.075(3) -0.0007(19)
F2 0.0480(17) 0.0527(19) 0.0615(19) -0.0249(15) 0.0050(14) 0.0135(15)
F3 0.0486(17) 0.123(4) 0.076(2) -0.060(2) -0.0218(15) 0.028(2)
F4 0.057(2) 0.074(2) 0.117(3) 0.059(2) 0.045(2) 0.0198(19)
F5 0.0517(18) 0.0482(18) 0.072(2) -0.0235(16) 0.0142(16) 0.0083(15)
F6 0.072(2) 0.081(2) 0.0561(19) -0.0159(16) -0.0250(16) 0.0221(18)
N1S 0.090(4) 0.061(3) 0.067(4) -0.013(3) 0.003(3) -0.012(3)
C1S 0.056(3) 0.042(3) 0.055(4) -0.022(3) 0.011(3) -0.017(3)
C2S 0.039(3) 0.042(3) 0.062(3) -0.010(3) 0.005(2) -0.013(2)

loop_
_atom_type_symbol
_atom_type_description
_atom_type_scat_dispersion_real
_atom_type_scat_dispersion_imag
_atom_type_scat_source
C C 0.0033 0.0016 'International Tables Vol C Tables 4.2.6.8 and 6.1.1.4'
H H 0.0000 0.0000 'International Tables Vol C Tables 4.2.6.8 and 6.1.1.4'
Cl Cl 0.1484 0.1585 'International Tables Vol C Tables 4.2.6.8 and 6.1.1.4'
F F 0.0171 0.0103 'International Tables Vol C Tables 4.2.6.8 and 6.1.1.4'
N N 0.0061 0.0033 'International Tables Vol C Tables 4.2.6.8 and 6.1.1.4'
P P 0.1023 0.0942 'International Tables Vol C Tables 4.2.6.8 and 6.1.1.4'
Rh Rh -1.1178 0.9187 'International Tables Vol C Tables 4.2.6.8 and 6.1.1.4'

loop_
_geom_angle_atom_site_label_1
_geom_angle_atom_site_label_2
_geom_angle_atom_site_label_3
_geom_angle
_geom_angle_site_symmetry_1
_geom_angle_site_symmetry_3
_geom_angle_publ_flag
N7 Rh1 N3 90.92(15) . . ?
N7 Rh1 N5 90.81(13) . . ?
N3 Rh1 N5 86.95(14) . . ?
N7 Rh1 N1 177.28(15) . . ?
N3 Rh1 N1 87.67(15) . . ?
N5 Rh1 N1 86.80(15) . . ?
N7 Rh1 Cl2 91.65(11) . . ?
N3 Rh1 Cl2 90.12(10) . . ?
N5 Rh1 Cl2 176.20(11) . . ?
N1 Rh1 Cl2 90.68(10) . . ?
N7 Rh1 Cl1 90.05(11) . . ?
N3 Rh1 Cl1 178.55(15) . . ?
N5 Rh1 Cl1 91.95(11) . . ?
N1 Rh1 Cl1 91.32(9) . . ?
Cl2 Rh1 Cl1 90.94(4) . . ?
C2 N1 N2 106.3(3) . . ?
C2 N1 Rh1 137.9(3) . . ?
N2 N1 Rh1 115.7(2) . . ?
C4 N2 N1 110.8(3) . . ?
C4 N2 C1 129.9(3) . . ?
N1 N2 C1 119.2(3) . . ?
C5 N3 N4 106.8(3) . . ?
C5 N3 Rh1 136.1(4) . . ?
N4 N3 Rh1 117.0(3) . . ?
C7 N4 N3 110.5(3) . . ?
C7 N4 C1 131.1(4) . . ?
N3 N4 C1 118.4(3) . . ?
C8 N5 N6 106.1(3) . . ?
C8 N5 Rh1 137.7(3) . . ?
N6 N5 Rh1 116.1(3) . . ?
C10 N6 N5 110.9(3) . . ?
C10 N6 C1 129.7(3) . . ?
N5 N6 C1 119.3(3) . . ?
C11 N7 C15 117.8(4) . . ?
C11 N7 Rh1 121.1(3) . . ?
C15 N7 Rh1 121.1(3) . . ?
N6 C1 N2 111.6(3) . . ?
N6 C1 N4 110.9(3) . . ?
N2 C1 N4 110.1(3) . . ?
N6 C1 H1A 108.1 . . ?
N2 C1 H1A 108.1 . . ?
N4 C1 H1A 108.1 . . ?
N1 C2 C3 109.6(4) . . ?
N1 C2 C16 123.2(4) . . ?
C3 C2 C16 127.2(3) . . ?
C4 C3 C2 107.4(4) . . ?
C4 C3 H3 126.3 . . ?
C2 C3 H3 126.3 . . ?
C3 C4 N2 105.8(3) . . ?
C3 C4 C17 130.9(4) . . ?
N2 C4 C17 123.2(4) . . ?
N3 C5 C6 107.6(4) . . ?
N3 C5 C18 124.5(4) . . ?
C6 C5 C18 127.8(4) . . ?
C7 C6 C5 108.3(4) . . ?
C7 C6 H6 125.8 . . ?
C5 C6 H6 125.8 . . ?
N4 C7 C6 106.8(4) . . ?
N4 C7 C19 122.8(4) . . ?
C6 C7 C19 130.3(4) . . ?
N5 C8 C9 108.6(4) . . ?
N5 C8 C20 123.5(4) . . ?
C9 C8 C20 127.9(4) . . ?
C10 C9 C8 108.1(4) . . ?
C10 C9 H9 126.0 . . ?
C8 C9 H9 126.0 . . ?
C9 C10 N6 106.3(4) . . ?
C9 C10 C21 132.1(4) . . ?
N6 C10 C21 121.5(4) . . ?
N7 C11 C12 122.0(4) . . ?
N7 C11 H11 119.0 . . ?
C12 C11 H11 119.0 . . ?
C13 C12 C11 120.5(4) . . ?
C13 C12 H12 119.7 . . ?
C11 C12 H12 119.7 . . ?
C12 C13 C14 118.1(4) . . ?
C12 C13 H13 120.9 . . ?
C14 C13 H13 120.9 . . ?
C15 C14 C13 119.3(4) . . ?
C15 C14 H14 120.4 . . ?
C13 C14 H14 120.4 . . ?
N7 C15 C14 122.3(4) . . ?
N7 C15 H15 118.9 . . ?
C14 C15 H15 118.9 . . ?
C2 C16 H16A 109.5 . . ?
C2 C16 H16B 109.5 . . ?
H16A C16 H16B 109.5 . . ?
C2 C16 H16C 109.5 . . ?
H16A C16 H16C 109.5 . . ?
H16B C16 H16C 109.5 . . ?
C4 C17 H17A 109.5 . . ?
C4 C17 H17B 109.5 . . ?
H17A C17 H17B 109.5 . . ?
C4 C17 H17C 109.5 . . ?
H17A C17 H17C 109.5 . . ?
H17B C17 H17C 109.5 . . ?
C5 C18 H18A 109.5 . . ?
C5 C18 H18B 109.5 . . ?
H18A C18 H18B 109.5 . . ?
C5 C18 H18C 109.5 . . ?
H18A C18 H18C 109.5 . . ?
H18B C18 H18C 109.5 . . ?
C7 C19 H19A 109.5 . . ?
C7 C19 H19B 109.5 . . ?
H19A C19 H19B 109.5 . . ?
C7 C19 H19C 109.5 . . ?
H19A C19 H19C 109.5 . . ?
H19B C19 H19C 109.5 . . ?
C8 C20 H20A 109.5 . . ?
C8 C20 H20B 109.5 . . ?
H20A C20 H20B 109.5 . . ?
C8 C20 H20C 109.5 . . ?
H20A C20 H20C 109.5 . . ?
H20B C20 H20C 109.5 . . ?
C10 C21 H21A 109.5 . . ?
C10 C21 H21B 109.5 . . ?
H21A C21 H21B 109.5 . . ?
C10 C21 H21C 109.5 . . ?
H21A C21 H21C 109.5 . . ?
H21B C21 H21C 109.5 . . ?
F4 P1 F3 91.0(2) . . ?
F4 P1 F6 89.4(2) . . ?
F3 P1 F6 179.31(19) . . ?
F4 P1 F2 89.93(19) . . ?
F3 P1 F2 88.79(17) . . ?
F6 P1 F2 90.66(16) . . ?
F4 P1 F5 89.73(18) . . ?
F3 P1 F5 91.19(17) . . ?
F6 P1 F5 89.37(17) . . ?
F2 P1 F5 179.7(2) . . ?
F4 P1 F1 178.9(2) . . ?
F3 P1 F1 90.1(2) . . ?
F6 P1 F1 89.5(2) . . ?
F2 P1 F1 90.17(19) . . ?
F5 P1 F1 90.17(19) . . ?
N1S C1S C2S 178.7(6) . . ?
C1S C2S H2S1 109.5 . . ?
C1S C2S H2S2 109.5 . . ?
H2S1 C2S H2S2 109.5 . . ?
C1S C2S H2S3 109.5 . . ?
H2S1 C2S H2S3 109.5 . . ?
H2S2 C2S H2S3 109.5 . . ?

loop_
_geom_bond_atom_site_label_1
_geom_bond_atom_site_label_2
_geom_bond_distance
_geom_bond_site_symmetry_2
_geom_bond_publ_flag
Rh1 N7 2.034(4) . ?
Rh1 N3 2.042(2) . ?
Rh1 N5 2.059(4) . ?
Rh1 N1 2.067(3) . ?
Rh1 Cl2 2.3229(10) . ?
Rh1 Cl1 2.3396(8) . ?
N1 C2 1.326(5) . ?
N1 N2 1.380(4) . ?
N2 C4 1.372(5) . ?
N2 C1 1.449(4) . ?
N3 C5 1.354(5) . ?
N3 N4 1.373(6) . ?
N4 C7 1.354(5) . ?
N4 C1 1.458(5) . ?
N5 C8 1.346(5) . ?
N5 N6 1.373(5) . ?
N6 C10 1.360(5) . ?
N6 C1 1.430(5) . ?
N7 C11 1.342(5) . ?
N7 C15 1.359(5) . ?
C1 H1A 1.0000 . ?
C2 C3 1.410(5) . ?
C2 C16 1.500(5) . ?
C3 C4 1.370(5) . ?
C3 H3 0.9500 . ?
C4 C17 1.495(6) . ?
C5 C6 1.404(6) . ?
C5 C18 1.483(6) . ?
C6 C7 1.358(6) . ?
C6 H6 0.9500 . ?
C7 C19 1.503(6) . ?
C8 C9 1.399(6) . ?
C8 C20 1.493(6) . ?
C9 C10 1.356(6) . ?
C9 H9 0.9500 . ?
C10 C21 1.496(6) . ?
C11 C12 1.385(6) . ?
C11 H11 0.9500 . ?
C12 C13 1.360(7) . ?
C12 H12 0.9500 . ?
C13 C14 1.396(6) . ?
C13 H13 0.9500 . ?
C14 C15 1.378(6) . ?
C14 H14 0.9500 . ?
C15 H15 0.9500 . ?
C16 H16A 0.9800 . ?
C16 H16B 0.9800 . ?
C16 H16C 0.9800 . ?
C17 H17A 0.9800 . ?
C17 H17B 0.9800 . ?
C17 H17C 0.9800 . ?
C18 H18A 0.9800 . ?
C18 H18B 0.9800 . ?
C18 H18C 0.9800 . ?
C19 H19A 0.9800 . ?
C19 H19B 0.9800 . ?
C19 H19C 0.9800 . ?
C20 H20A 0.9800 . ?
C20 H20B 0.9800 . ?
C20 H20C 0.9800 . ?
C21 H21A 0.9800 . ?
C21 H21B 0.9800 . ?
C21 H21C 0.9800 . ?
P1 F4 1.564(3) . ?
P1 F3 1.565(3) . ?
P1 F6 1.569(3) . ?
P1 F2 1.595(3) . ?
P1 F5 1.597(3) . ?
P1 F1 1.598(3) . ?
N1S C1S 1.131(7) . ?
C1S C2S 1.446(8) . ?
C2S H2S1 0.9800 . ?
C2S H2S2 0.9800 . ?
C2S H2S3 0.9800 . ?

loop_
_geom_torsion_atom_site_label_1
_geom_torsion_atom_site_label_2
_geom_torsion_atom_site_label_3
_geom_torsion_atom_site_label_4
_geom_torsion
_geom_torsion_site_symmetry_1
_geom_torsion_site_symmetry_2
_geom_torsion_site_symmetry_3
_geom_torsion_site_symmetry_4
_geom_torsion_publ_flag
N7 Rh1 N1 C2 162(3) . . . . ?
N3 Rh1 N1 C2 -138.7(4) . . . . ?
N5 Rh1 N1 C2 134.2(4) . . . . ?
Cl2 Rh1 N1 C2 -48.6(4) . . . . ?
Cl1 Rh1 N1 C2 42.3(4) . . . . ?
N7 Rh1 N1 N2 -15(3) . . . . ?
N3 Rh1 N1 N2 44.1(3) . . . . ?
N5 Rh1 N1 N2 -43.0(2) . . . . ?
Cl2 Rh1 N1 N2 134.2(2) . . . . ?
Cl1 Rh1 N1 N2 -134.9(2) . . . . ?
C2 N1 N2 C4 -2.8(4) . . . . ?
Rh1 N1 N2 C4 175.2(3) . . . . ?
C2 N1 N2 C1 -179.4(3) . . . . ?
Rh1 N1 N2 C1 -1.4(4) . . . . ?
N7 Rh1 N3 C5 -48.3(4) . . . . ?
N5 Rh1 N3 C5 -139.1(4) . . . . ?
N1 Rh1 N3 C5 134.0(4) . . . . ?
Cl2 Rh1 N3 C5 43.3(4) . . . . ?
Cl1 Rh1 N3 C5 180(100) . . . . ?
N7 Rh1 N3 N4 136.5(2) . . . . ?
N5 Rh1 N3 N4 45.7(2) . . . . ?
N1 Rh1 N3 N4 -41.2(2) . . . . ?
Cl2 Rh1 N3 N4 -131.9(2) . . . . ?
Cl1 Rh1 N3 N4 4(3) . . . . ?
C5 N3 N4 C7 0.4(4) . . . . ?
Rh1 N3 N4 C7 177.0(2) . . . . ?
C5 N3 N4 C1 179.1(4) . . . . ?
Rh1 N3 N4 C1 -4.3(4) . . . . ?
N7 Rh1 N5 C8 44.7(4) . . . . ?
N3 Rh1 N5 C8 135.6(5) . . . . ?
N1 Rh1 N5 C8 -136.6(5) . . . . ?
Cl2 Rh1 N5 C8 175.1(14) . . . . ?
Cl1 Rh1 N5 C8 -45.4(4) . . . . ?
N7 Rh1 N5 N6 -132.5(3) . . . . ?
N3 Rh1 N5 N6 -41.6(3) . . . . ?
N1 Rh1 N5 N6 46.2(3) . . . . ?
Cl2 Rh1 N5 N6 -2.1(19) . . . . ?
Cl1 Rh1 N5 N6 137.4(3) . . . . ?
C8 N5 N6 C10 1.3(4) . . . . ?
Rh1 N5 N6 C10 179.4(3) . . . . ?
C8 N5 N6 C1 178.0(3) . . . . ?
Rh1 N5 N6 C1 -4.0(4) . . . . ?
N3 Rh1 N7 C11 -44.5(3) . . . . ?
N5 Rh1 N7 C11 42.5(3) . . . . ?
N1 Rh1 N7 C11 14(4) . . . . ?
Cl2 Rh1 N7 C11 -134.6(3) . . . . ?
Cl1 Rh1 N7 C11 134.5(3) . . . . ?
N3 Rh1 N7 C15 133.5(3) . . . . ?
N5 Rh1 N7 C15 -139.6(4) . . . . ?
N1 Rh1 N7 C15 -168(3) . . . . ?
Cl2 Rh1 N7 C15 43.3(3) . . . . ?
Cl1 Rh1 N7 C15 -47.6(3) . . . . ?
C10 N6 C1 N2 116.9(4) . . . . ?
N5 N6 C1 N2 -59.1(4) . . . . ?
C10 N6 C1 N4 -120.0(4) . . . . ?
N5 N6 C1 N4 64.1(4) . . . . ?
C4 N2 C1 N6 -113.4(4) . . . . ?
N1 N2 C1 N6 62.4(4) . . . . ?
C4 N2 C1 N4 123.0(4) . . . . ?
N1 N2 C1 N4 -61.1(4) . . . . ?
C7 N4 C1 N6 119.4(4) . . . . ?
N3 N4 C1 N6 -59.0(4) . . . . ?
C7 N4 C1 N2 -116.6(4) . . . . ?
N3 N4 C1 N2 65.0(4) . . . . ?
N2 N1 C2 C3 2.2(4) . . . . ?
Rh1 N1 C2 C3 -175.2(3) . . . . ?
N2 N1 C2 C16 -178.3(3) . . . . ?
Rh1 N1 C2 C16 4.3(6) . . . . ?
N1 C2 C3 C4 -0.9(5) . . . . ?
C16 C2 C3 C4 179.6(4) . . . . ?
C2 C3 C4 N2 -0.8(4) . . . . ?
C2 C3 C4 C17 177.0(4) . . . . ?
N1 N2 C4 C3 2.3(4) . . . . ?
C1 N2 C4 C3 178.4(4) . . . . ?
N1 N2 C4 C17 -175.7(4) . . . . ?
C1 N2 C4 C17 0.4(6) . . . . ?
N4 N3 C5 C6 -0.1(4) . . . . ?
Rh1 N3 C5 C6 -175.6(3) . . . . ?
N4 N3 C5 C18 -177.7(4) . . . . ?
Rh1 N3 C5 C18 6.7(6) . . . . ?
N3 C5 C6 C7 -0.3(5) . . . . ?
C18 C5 C6 C7 177.3(4) . . . . ?
N3 N4 C7 C6 -0.6(4) . . . . ?
C1 N4 C7 C6 -179.1(4) . . . . ?
N3 N4 C7 C19 175.5(3) . . . . ?
C1 N4 C7 C19 -3.0(7) . . . . ?
C5 C6 C7 N4 0.5(5) . . . . ?
C5 C6 C7 C19 -175.2(4) . . . . ?
N6 N5 C8 C9 -1.5(5) . . . . ?
Rh1 N5 C8 C9 -178.9(3) . . . . ?
N6 N5 C8 C20 178.0(4) . . . . ?
Rh1 N5 C8 C20 0.6(7) . . . . ?
N5 C8 C9 C10 1.2(5) . . . . ?
C20 C8 C9 C10 -178.2(4) . . . . ?
C8 C9 C10 N6 -0.3(5) . . . . ?
C8 C9 C10 C21 179.8(4) . . . . ?
N5 N6 C10 C9 -0.6(5) . . . . ?
C1 N6 C10 C9 -176.8(4) . . . . ?
N5 N6 C10 C21 179.3(4) . . . . ?
C1 N6 C10 C21 3.1(6) . . . . ?
C15 N7 C11 C12 2.2(6) . . . . ?
Rh1 N7 C11 C12 -179.8(3) . . . . ?
N7 C11 C12 C13 -2.0(7) . . . . ?
C11 C12 C13 C14 0.8(7) . . . . ?
C12 C13 C14 C15 0.0(7) . . . . ?
C11 N7 C15 C14 -1.4(6) . . . . ?
Rh1 N7 C15 C14 -179.4(4) . . . . ?
C13 C14 C15 N7 0.4(7) . . . . ?
